data_4346596
loop_
_publ_author_name
'Tamm, Nadezhda B.'
'Troyanov, Sergey I.'

_publ_section_title
;
 New Isolated-Pentagon-Rule Isomer of C92 Isolated as Trifluoromethyl and
 Chlorido Derivatives: C92(38)(CF3)14/16 and C92(38)Cl20/22.
;
_journal_issue 22
_journal_name_full 'Inorganic chemistry'
_journal_page_first 10527
_journal_page_last 10529
_journal_paper_doi 10.1021/acs.inorgchem.5b01740
_journal_volume 54
_journal_year 2015
_chemical_formula_sum 'C122.25 H20.35 F42'
_chemical_formula_weight 2286.73
_space_group_crystal_system triclinic
_space_group_IT_number 2
_space_group_name_Hall '-P 1'
_space_group_name_H-M_alt 'P -1'
_audit_creation_method SHELXL-2014/7
_cell_angle_alpha 83.887(3)
_cell_angle_beta 85.006(8)
_cell_angle_gamma 62.648(6)
_cell_formula_units_Z 2
_cell_length_a 13.8110(10)
_cell_length_b 13.8980(10)
_cell_length_c 24.1680(10)
_cell_measurement_reflns_used 20000
_cell_measurement_temperature 100(2)
_cell_measurement_theta_max 32
_cell_measurement_theta_min 5
_cell_volume 4093.1(5)
_computing_cell_refinement XDS
_computing_data_collection XDS
_computing_data_reduction XDS
_computing_structure_refinement 'SHELXL-2014/7 (Sheldrick, 2014)'
_computing_structure_solution SHELXD
_diffrn_ambient_temperature 100(2)
_diffrn_measured_fraction_theta_full 0.910
_diffrn_measured_fraction_theta_max 0.807
_diffrn_measurement_device_type MAR225
_diffrn_measurement_method CCD
_diffrn_radiation_type synchrotron
_diffrn_radiation_wavelength 0.85507
_diffrn_reflns_av_R_equivalents 0.0650
_diffrn_reflns_av_unetI/netI 0.0514
_diffrn_reflns_Laue_measured_fraction_full 0.910
_diffrn_reflns_Laue_measured_fraction_max 0.807
_diffrn_reflns_limit_h_max 18
_diffrn_reflns_limit_h_min -18
_diffrn_reflns_limit_k_max 18
_diffrn_reflns_limit_k_min -18
_diffrn_reflns_limit_l_max 32
_diffrn_reflns_limit_l_min -32
_diffrn_reflns_number 65680
_diffrn_reflns_point_group_measured_fraction_full 0.910
_diffrn_reflns_point_group_measured_fraction_max 0.807
_diffrn_reflns_theta_full 30.550
_diffrn_reflns_theta_max 35.288
_diffrn_reflns_theta_min 2.742
_diffrn_source 'BL 14.2 PSF, BESSY, Berlin, Germany'
_exptl_absorpt_coefficient_mu 0.276
_exptl_absorpt_correction_type none
_exptl_crystal_colour orange
_exptl_crystal_density_diffrn 1.855
_exptl_crystal_description plate
_exptl_crystal_F_000 2264
_exptl_crystal_size_max 0.030
_exptl_crystal_size_mid 0.020
_exptl_crystal_size_min 0.010
_refine_diff_density_max 0.621
_refine_diff_density_min -0.651
_refine_diff_density_rms 0.080
_refine_ls_extinction_method none
_refine_ls_goodness_of_fit_ref 1.001
_refine_ls_hydrogen_treatment undef
_refine_ls_matrix_type full
_refine_ls_number_parameters 1553
_refine_ls_number_reflns 17079
_refine_ls_number_restraints 0
_refine_ls_restrained_S_all 1.001
_refine_ls_R_factor_all 0.1136
_refine_ls_R_factor_gt 0.0736
_refine_ls_shift/su_max 0.048
_refine_ls_shift/su_mean 0.001
_refine_ls_structure_factor_coef Fsqd
_refine_ls_weighting_details 'w=1/[\s^2^(Fo^2^)+(0.0750P)^2^+9.8000P] where P=(Fo^2^+2Fc^2^)/3'
_refine_ls_weighting_scheme calc
_refine_ls_wR_factor_gt 0.1689
_refine_ls_wR_factor_ref 0.1856
_reflns_Friedel_coverage 0.000
_reflns_number_gt 11420
_reflns_number_total 17079
_reflns_threshold_expression 'I > 2\s(I)'
_cod_data_source_file ic5b01740_si_003.cif
_cod_data_source_block F8AP9
_cod_database_code 4346596
_shelx_shelxl_version_number 2014/7
_shelx_space_group_comment
;
The symmetry employed for this shelxl refinement is uniquely defined
by the following loop, which should always be used as a source of
symmetry information in preference to the above space-group names.
They are only intended as comments.
;
_shelx_estimated_absorpt_t_min 0.995
_shelx_estimated_absorpt_t_max 0.998

loop_
_space_group_symop_operation_xyz
'x, y, z'
'-x, -y, -z'

loop_
_atom_site_label
_atom_site_type_symbol
_atom_site_fract_x
_atom_site_fract_y
_atom_site_fract_z
_atom_site_U_iso_or_equiv
_atom_site_adp_type
_atom_site_occupancy
_atom_site_site_symmetry_order
_atom_site_calc_flag
_atom_site_refinement_flags_posn
_atom_site_refinement_flags_occupancy
F1 F 0.91110(19) 1.0010(2) 0.86291(12) 0.0444(6) Uani 1 1 d . .
F2 F 1.0247(2) 0.9242(2) 0.79628(10) 0.0478(7) Uani 1 1 d . .
F3 F 1.0309(2) 0.8374(2) 0.87592(11) 0.0421(6) Uani 1 1 d . .
F4 F 1.1707(6) 0.5390(6) 0.8532(3) 0.0509(18) Uani 0.52 1 d . P
F4A F 1.1455(7) 0.5943(8) 0.8661(4) 0.066(3) Uani 0.48 1 d . P
F5 F 1.1488(2) 0.6967(2) 0.80732(16) 0.0674(10) Uani 1 1 d . .
F6 F 1.2018(2) 0.5491(3) 0.77440(17) 0.0836(13) Uani 1 1 d . .
F7 F 1.1996(2) 0.4324(2) 0.68034(14) 0.0677(9) Uani 1 1 d . .
F8 F 1.1716(2) 0.5956(3) 0.66313(16) 0.0692(10) Uani 1 1 d . .
F9 F 1.1365(2) 0.5157(4) 0.60450(11) 0.0764(11) Uani 1 1 d . .
F10 F 0.9198(11) 0.7205(11) 0.5091(4) 0.047(3) Uani 0.58(4) 1 d . P
F10A F 0.954(3) 0.705(2) 0.5142(10) 0.081(7) Uani 0.42(4) 1 d . P
F11 F 1.0367(6) 0.7066(11) 0.5641(5) 0.040(3) Uani 0.58(4) 1 d . P
F11A F 1.023(2) 0.755(4) 0.5747(6) 0.058(7) Uani 0.42(4) 1 d . P
F12 F 0.8974(15) 0.8620(12) 0.5496(6) 0.037(3) Uani 0.58(4) 1 d . P
F12A F 0.874(2) 0.864(2) 0.5364(12) 0.057(5) Uani 0.42(4) 1 d . P
F13 F 0.6944(2) 1.0817(2) 0.94641(11) 0.0468(6) Uani 1 1 d . .
F14 F 0.6861(2) 0.9531(2) 0.99983(9) 0.0491(7) Uani 1 1 d . .
F15 F 0.83564(19) 0.9281(2) 0.95575(10) 0.0442(6) Uani 1 1 d . .
F16 F 1.0500(10) 0.3627(6) 0.5950(4) 0.044(3) Uani 0.47(2) 1 d . P
F16A F 0.9974(14) 0.3495(6) 0.5910(3) 0.063(4) Uani 0.53(2) 1 d . P
F17 F 0.9515(7) 0.2859(10) 0.6299(7) 0.051(4) Uani 0.47(2) 1 d . P
F17A F 0.9784(9) 0.2546(6) 0.6631(7) 0.058(3) Uani 0.53(2) 1 d . P
F18 F 1.0849(10) 0.2748(8) 0.6741(5) 0.041(3) Uani 0.47(2) 1 d . P
F18A F 1.1068(8) 0.3025(11) 0.6572(6) 0.057(3) Uani 0.53(2) 1 d . P
F19 F 0.8508(6) 0.6066(7) 0.4922(2) 0.045(3) Uani 0.482(12) 1 d . P
F19A F 0.9111(6) 0.5250(7) 0.5109(3) 0.056(3) Uani 0.518(12) 1 d . P
F20 F 0.7139(5) 0.5736(7) 0.5103(3) 0.0399(18) Uani 0.482(12) 1 d . P
F20A F 0.7427(8) 0.6102(7) 0.4939(3) 0.062(3) Uani 0.518(12) 1 d . P
F21 F 0.8740(7) 0.4534(5) 0.5340(3) 0.047(2) Uani 0.482(12) 1 d . P
F21A F 0.8071(9) 0.4528(6) 0.5354(2) 0.058(2) Uani 0.518(12) 1 d . P
F22 F 0.5338(2) 0.7726(3) 1.03023(9) 0.0518(7) Uani 1 1 d . .
F23 F 0.6898(2) 0.7696(2) 1.02802(9) 0.0419(6) Uani 1 1 d . .
F24 F 0.6799(3) 0.6260(2) 1.01391(10) 0.0579(8) Uani 1 1 d . .
F25 F 0.9627(3) 0.2015(2) 0.7621(2) 0.0893(13) Uani 1 1 d . .
F26 F 0.8044(3) 0.2163(2) 0.75217(13) 0.0644(9) Uani 1 1 d . .
F27 F 0.8547(3) 0.2188(2) 0.83313(13) 0.0686(9) Uani 1 1 d . .
F28 F 0.2071(2) 1.1246(2) 0.57288(10) 0.0502(7) Uani 1 1 d . .
F29 F 0.3562(2) 1.1032(2) 0.52781(9) 0.0484(7) Uani 1 1 d . .
F30 F 0.2904(2) 1.2142(2) 0.59276(10) 0.0458(6) Uani 1 1 d . .
F31 F 0.35050(19) 1.28737(18) 0.84695(10) 0.0369(5) Uani 1 1 d . .
F32 F 0.20597(19) 1.26448(19) 0.85447(10) 0.0405(6) Uani 1 1 d . .
F33 F 0.2529(2) 1.32170(19) 0.77576(10) 0.0455(6) Uani 1 1 d . .
F34 F 0.4636(3) 0.4096(2) 0.83020(13) 0.0642(9) Uani 1 1 d . .
F35 F 0.5130(3) 0.3479(2) 0.74876(12) 0.0590(8) Uani 1 1 d . .
F36 F 0.6268(3) 0.2902(2) 0.81369(13) 0.0614(8) Uani 1 1 d . .
F37 F 0.1266(2) 0.9910(3) 0.61209(11) 0.0509(7) Uani 1 1 d . .
F38 F 0.1727(2) 0.8203(3) 0.61589(11) 0.0515(7) Uani 1 1 d . .
F39 F 0.0920(2) 0.9114(3) 0.68691(10) 0.0541(8) Uani 1 1 d . .
F40 F 0.19855(19) 0.9520(2) 0.93927(9) 0.0382(6) Uani 1 1 d . .
F41 F 0.15454(19) 1.1160(2) 0.90552(10) 0.0378(6) Uani 1 1 d . .
F42 F 0.09373(18) 1.0204(2) 0.86975(9) 0.0387(6) Uani 1 1 d . .
C1 C 0.9681(3) 0.7203(3) 0.74880(15) 0.0243(7) Uani 1 1 d . .
C2 C 0.9576(3) 0.6894(3) 0.69595(14) 0.0240(7) Uani 1 1 d . .
C3 C 0.8843(3) 0.7645(3) 0.65851(14) 0.0245(7) Uani 1 1 d . .
C4 C 0.8140(3) 0.8739(3) 0.67280(14) 0.0242(7) Uani 1 1 d . .
C5 C 0.8348(3) 0.9027(3) 0.72249(15) 0.0234(7) Uani 1 1 d . .
C6 C 0.9108(3) 0.8278(3) 0.75968(15) 0.0241(7) Uani 1 1 d . .
C7 C 0.8829(3) 0.8725(3) 0.81832(15) 0.0252(8) Uani 1 1 d . .
C8 C 0.8648(3) 0.7885(3) 0.85824(14) 0.0236(7) Uani 1 1 d . .
C9 C 0.9295(3) 0.6810(3) 0.84916(14) 0.0256(7) Uani 1 1 d . .
C10 C 1.0141(3) 0.6388(3) 0.79882(15) 0.0257(7) Uani 1 1 d . .
C11 C 1.0076(3) 0.5355(3) 0.79015(15) 0.0269(8) Uani 1 1 d . .
C12 C 1.0083(3) 0.5018(3) 0.73872(15) 0.0260(7) Uani 1 1 d . .
C13 C 1.0136(3) 0.5664(3) 0.68462(15) 0.0279(8) Uani 1 1 d . .
C14 C 0.9432(3) 0.5415(3) 0.64856(15) 0.0260(8) Uani 1 1 d . .
C15 C 0.8808(3) 0.6123(3) 0.61064(15) 0.0267(8) Uani 1 1 d . .
C16 C 0.8644(3) 0.7302(3) 0.60427(14) 0.0269(8) Uani 1 1 d . .
C17 C 0.7447(3) 0.7895(3) 0.59322(14) 0.0261(8) Uani 1 1 d . .
C18 C 0.6756(3) 0.8976(3) 0.60802(14) 0.0253(7) Uani 1 1 d . .
C19 C 0.7075(3) 0.9420(3) 0.64930(14) 0.0256(8) Uani 1 1 d . .
C20 C 0.6234(3) 1.0286(3) 0.67941(15) 0.0254(8) Uani 1 1 d . .
C21 C 0.6463(3) 1.0505(3) 0.73279(15) 0.0243(7) Uani 1 1 d . .
C22 C 0.7519(3) 0.9912(3) 0.75151(15) 0.0235(7) Uani 1 1 d . .
C23 C 0.7758(3) 0.9704(3) 0.80833(15) 0.0235(7) Uani 1 1 d . .
C24 C 0.6913(3) 1.0054(3) 0.84764(15) 0.0247(8) Uani 1 1 d . .
C25 C 0.6938(3) 0.9381(3) 0.90217(15) 0.0244(7) Uani 1 1 d . .
C26 C 0.7679(3) 0.8164(3) 0.89357(14) 0.0254(7) Uani 1 1 d . .
C27 C 0.7336(3) 0.7376(3) 0.91191(14) 0.0246(7) Uani 1 1 d . .
C28 C 0.7931(3) 0.6289(3) 0.89558(14) 0.0258(8) Uani 1 1 d . .
C29 C 0.8953(3) 0.6018(3) 0.86872(14) 0.0258(7) Uani 1 1 d . .
C30 C 0.9489(3) 0.5110(3) 0.83483(15) 0.0276(8) Uani 1 1 d . .
C31 C 0.8988(3) 0.4474(3) 0.82869(16) 0.0299(8) Uani 1 1 d . .
C32 C 0.9074(3) 0.4054(3) 0.77732(17) 0.0312(8) Uani 1 1 d . .
C33 C 0.9572(3) 0.4360(3) 0.73248(16) 0.0284(8) Uani 1 1 d . .
C34 C 0.9270(3) 0.4428(3) 0.67288(16) 0.0311(8) Uani 1 1 d . .
C35 C 0.8056(3) 0.4675(3) 0.67184(16) 0.0316(9) Uani 1 1 d . .
C36 C 0.7393(3) 0.5424(3) 0.63078(15) 0.0301(8) Uani 1 1 d . .
C37 C 0.7858(3) 0.6032(3) 0.58768(15) 0.0302(8) Uani 1 1 d . .
C38 C 0.7028(3) 0.7220(3) 0.58209(14) 0.0281(8) Uani 1 1 d . .
C39 C 0.5880(3) 0.7564(3) 0.58236(14) 0.0290(8) Uani 1 1 d . .
C40 C 0.5214(3) 0.8680(3) 0.58309(14) 0.0293(8) Uani 1 1 d . .
C41 C 0.5651(3) 0.9372(3) 0.59762(14) 0.0283(8) Uani 1 1 d . .
C42 C 0.4837(3) 1.0246(3) 0.62496(14) 0.0278(8) Uani 1 1 d . .
C43 C 0.5106(3) 1.0680(3) 0.66642(14) 0.0254(7) Uani 1 1 d . .
C44 C 0.4273(3) 1.1170(3) 0.70933(15) 0.0255(7) Uani 1 1 d . .
C45 C 0.4508(3) 1.1307(3) 0.76036(15) 0.0245(7) Uani 1 1 d . .
C46 C 0.5602(3) 1.0985(3) 0.77424(15) 0.0255(8) Uani 1 1 d . .
C47 C 0.5848(3) 1.0703(3) 0.83101(15) 0.0244(8) Uani 1 1 d . .
C48 C 0.5105(3) 1.0456(3) 0.87005(14) 0.0231(7) Uani 1 1 d . .
C49 C 0.5744(3) 0.9616(3) 0.90845(14) 0.0237(7) Uani 1 1 d . .
C50 C 0.5422(3) 0.8842(3) 0.92742(13) 0.0240(7) Uani 1 1 d . .
C51 C 0.6225(3) 0.7655(3) 0.94128(14) 0.0255(8) Uani 1 1 d . .
C52 C 0.5643(3) 0.7101(3) 0.91597(14) 0.0267(8) Uani 1 1 d . .
C53 C 0.6213(3) 0.6110(3) 0.89052(14) 0.0271(8) Uani 1 1 d . .
C54 C 0.7381(3) 0.5625(3) 0.88694(15) 0.0286(8) Uani 1 1 d . .
C55 C 0.7928(3) 0.4738(3) 0.85461(16) 0.0297(8) Uani 1 1 d . .
C56 C 0.7364(4) 0.4396(3) 0.82118(16) 0.0327(9) Uani 1 1 d . .
C57 C 0.8150(4) 0.3774(3) 0.77248(17) 0.0355(9) Uani 1 1 d . .
C58 C 0.7584(3) 0.4281(3) 0.71771(17) 0.0331(9) Uani 1 1 d . .
C59 C 0.6481(4) 0.4595(3) 0.71935(17) 0.0343(9) Uani 1 1 d . .
C60 C 0.5830(3) 0.5305(3) 0.67634(16) 0.0324(9) Uani 1 1 d . .
C61 C 0.6249(3) 0.5776(3) 0.63257(16) 0.0312(9) Uani 1 1 d . .
C62 C 0.5473(3) 0.6825(3) 0.60503(15) 0.0311(9) Uani 1 1 d . .
C63 C 0.4364(3) 0.7296(3) 0.62310(15) 0.0307(8) Uani 1 1 d . .
C64 C 0.3676(3) 0.8447(4) 0.62076(15) 0.0314(9) Uani 1 1 d . .
C65 C 0.4090(3) 0.9133(3) 0.60089(14) 0.0292(8) Uani 1 1 d . .
C66 C 0.3725(3) 1.0261(3) 0.62044(15) 0.0294(8) Uani 1 1 d . .
C67 C 0.3132(3) 1.0368(3) 0.67775(14) 0.0273(8) Uani 1 1 d . .
C68 C 0.3308(3) 1.0973(3) 0.71413(14) 0.0248(7) Uani 1 1 d . .
C69 C 0.2973(3) 1.0984(3) 0.77097(15) 0.0245(7) Uani 1 1 d . .
C70 C 0.3605(3) 1.1369(3) 0.80413(14) 0.0243(7) Uani 1 1 d . .
C71 C 0.4092(3) 1.0588(3) 0.85473(14) 0.0246(7) Uani 1 1 d . .
C72 C 0.3750(3) 0.9811(3) 0.87567(14) 0.0231(7) Uani 1 1 d . .
C73 C 0.4443(3) 0.8927(3) 0.90904(13) 0.0240(7) Uani 1 1 d . .
C74 C 0.4600(3) 0.7817(3) 0.90414(14) 0.0247(8) Uani 1 1 d . .
C75 C 0.3993(3) 0.7611(3) 0.86625(14) 0.0262(8) Uani 1 1 d . .
C76 C 0.4506(3) 0.6609(3) 0.84114(15) 0.0283(8) Uani 1 1 d . .
C77 C 0.5618(3) 0.5837(3) 0.85364(15) 0.0289(8) Uani 1 1 d . .
C78 C 0.6249(4) 0.4940(3) 0.81997(16) 0.0321(9) Uani 1 1 d . .
C79 C 0.5736(4) 0.4716(3) 0.77313(17) 0.0346(9) Uani 1 1 d . .
C80 C 0.4697(3) 0.5696(3) 0.75590(17) 0.0340(9) Uani 1 1 d . .
C81 C 0.4717(3) 0.5869(3) 0.69785(17) 0.0316(9) Uani 1 1 d . .
C82 C 0.4005(3) 0.6835(3) 0.67166(16) 0.0317(9) Uani 1 1 d . .
C83 C 0.3207(3) 0.7642(3) 0.70300(16) 0.0326(9) Uani 1 1 d . .
C84 C 0.2772(3) 0.8735(3) 0.66709(15) 0.0306(8) Uani 1 1 d . .
C85 C 0.2706(3) 0.9648(3) 0.69958(15) 0.0280(8) Uani 1 1 d . .
C86 C 0.2513(3) 0.9565(3) 0.75706(15) 0.0270(8) Uani 1 1 d . .
C87 C 0.2594(3) 1.0270(3) 0.79258(14) 0.0249(7) Uani 1 1 d . .
C88 C 0.2810(3) 0.9722(3) 0.85183(14) 0.0245(7) Uani 1 1 d . .
C89 C 0.3124(3) 0.8539(3) 0.84055(14) 0.0259(8) Uani 1 1 d . .
C90 C 0.2806(3) 0.8516(3) 0.78885(15) 0.0262(8) Uani 1 1 d . .
C91 C 0.3260(3) 0.7536(3) 0.76091(15) 0.0292(8) Uani 1 1 d . .
C92 C 0.4068(3) 0.6553(3) 0.78897(16) 0.0311(9) Uani 1 1 d . .
C93 C 0.9651(3) 0.9076(3) 0.83871(16) 0.0287(8) Uani 1 1 d . .
C94 C 1.1331(3) 0.6111(4) 0.81061(17) 0.0349(9) Uani 1 1 d . .
C95 C 1.1311(3) 0.5281(3) 0.65782(16) 0.0333(9) Uani 1 1 d . .
C96 C 0.9315(4) 0.7573(4) 0.55656(17) 0.0361(9) Uani 1 1 d . .
C97 C 0.7287(3) 0.9745(3) 0.95175(16) 0.0316(9) Uani 1 1 d . .
C98 C 1.0038(4) 0.3379(3) 0.64367(18) 0.0366(10) Uani 1 1 d . .
C99 C 0.8103(4) 0.5522(4) 0.53074(17) 0.0366(10) Uani 1 1 d . .
C100 C 0.6322(4) 0.7324(4) 1.00445(15) 0.0349(9) Uani 1 1 d . .
C101 C 0.8591(5) 0.2508(4) 0.7799(2) 0.0520(13) Uani 1 1 d . .
C102 C 0.3057(3) 1.1182(4) 0.57819(16) 0.0374(10) Uani 1 1 d . .
C103 C 0.2913(3) 1.2538(3) 0.82042(16) 0.0308(8) Uani 1 1 d . .
C104 C 0.5454(4) 0.3773(4) 0.7913(2) 0.0457(11) Uani 1 1 d . .
C105 C 0.1654(3) 0.8994(4) 0.64535(16) 0.0386(10) Uani 1 1 d . .
C106 C 0.1799(3) 1.0161(3) 0.89182(15) 0.0303(8) Uani 1 1 d . .
C01 C 0.7763(8) 0.1486(8) 0.5593(4) 0.053(2) Uiso 0.553(6) 1 d . P
C02 C 0.7511(7) 0.2061(7) 0.6032(4) 0.103(3) Uiso 1 1 d . .
C03 C 0.6413(9) 0.2695(8) 0.6233(4) 0.051(2) Uiso 0.553(6) 1 d . P
C04 C 0.5552(8) 0.2731(9) 0.5941(4) 0.056(2) Uiso 0.553(6) 1 d . P
C05 C 0.5819(8) 0.2094(8) 0.5498(4) 0.054(2) Uiso 0.553(6) 1 d . P
C06 C 0.6919(9) 0.1446(9) 0.5333(4) 0.060(3) Uiso 0.553(6) 1 d . P
C07 C 0.4368(10) 0.3420(10) 0.6150(5) 0.068(3) Uiso 0.553(6) 1 d . P
C07A C 0.8923(11) 0.0876(11) 0.5386(5) 0.082(4) Uiso 0.553(6) 1 d . P
C01A C 0.677(5) 0.289(5) 0.554(3) 0.31(3) Uiso 0.447(6) 1 d . P
C02A C 0.650(3) 0.363(3) 0.5126(14) 0.160(10) Uiso 0.447(6) 1 d . P
C02C C 0.645(2) 0.412(2) 0.4598(10) 0.125(7) Uiso 0.447(6) 1 d . P
C03A C 0.547(2) 0.458(2) 0.5129(11) 0.139(9) Uiso 0.447(6) 1 d . P
C04A C 0.4532(16) 0.4879(16) 0.5487(8) 0.095(5) Uiso 0.447(6) 1 d . P
C05A C 0.451(2) 0.420(2) 0.5981(10) 0.130(8) Uiso 0.447(6) 1 d . P
C06A C 0.568(2) 0.322(2) 0.6069(10) 0.115(7) Uiso 0.447(6) 1 d . P
C001 C 1.2495(10) 0.7045(10) 1.0131(5) 0.065(3) Uiso 0.515(5) 1 d . P
C002 C 1.2734(12) 0.6426(11) 0.9688(6) 0.080(4) Uiso 0.515(5) 1 d . P
C003 C 1.3781(11) 0.5534(11) 0.9610(5) 0.074(3) Uiso 0.515(5) 1 d . P
C004 C 1.4586(10) 0.5291(11) 0.9943(6) 0.068(3) Uiso 0.515(5) 1 d . P
C005 C 1.4387(11) 0.5929(10) 1.0398(5) 0.057(3) Uiso 0.515(5) 1 d . P
C006 C 1.3362(11) 0.6754(11) 1.0486(6) 0.076(3) Uiso 0.515(5) 1 d . P
C007 C 1.1366(13) 0.7929(12) 1.0258(6) 0.088(4) Uiso 0.515(5) 1 d . P
C008 C 1.517(4) 0.546(4) 1.0429(19) 0.138(15) Uiso 0.258(2) 1 d . P
C009 C 1.4199(14) 0.5740(14) 1.0112(8) 0.086(4) Uiso 0.515(5) 1 d . P
C01B C 1.0000 0.5000 1.0000 0.071(2) Uiso 0.969(9) 2 d S P
C02B C 0.9446(9) 0.5700(9) 1.0330(5) 0.053(3) Uiso 0.485(5) 1 d . P
C03B C 0.9750(10) 0.6523(9) 1.0386(5) 0.055(3) Uiso 0.485(5) 1 d . P
C04B C 1.0606(10) 0.6588(10) 1.0105(5) 0.060(3) Uiso 0.485(5) 1 d . P
C05B C 1.1215(10) 0.5767(10) 0.9737(5) 0.059(3) Uiso 0.485(5) 1 d . P
C06B C 1.0951(9) 0.4942(9) 0.9671(4) 0.050(2) Uiso 0.485(5) 1 d . P
C07C C 0.9835(10) 0.3964(10) 0.9908(5) 0.056(3) Uiso 0.485(5) 1 d . P
C07D C 1.0912(12) 0.7462(11) 1.0168(6) 0.073(4) Uiso 0.485(5) 1 d . P

loop_
_atom_site_aniso_label
_atom_site_aniso_U_11
_atom_site_aniso_U_22
_atom_site_aniso_U_33
_atom_site_aniso_U_23
_atom_site_aniso_U_13
_atom_site_aniso_U_12
F1 0.0309(13) 0.0398(14) 0.0735(17) -0.0302(13) 0.0013(12) -0.0208(12)
F2 0.0551(16) 0.0800(19) 0.0390(13) -0.0167(13) 0.0118(12) -0.0568(16)
F3 0.0319(14) 0.0416(14) 0.0591(16) -0.0042(12) -0.0148(12) -0.0199(13)
F4 0.039(4) 0.064(5) 0.056(5) 0.027(4) -0.026(3) -0.032(4)
F4A 0.040(5) 0.098(8) 0.052(4) -0.008(5) -0.016(3) -0.022(5)
F5 0.0254(14) 0.0434(16) 0.140(3) -0.0244(18) -0.0058(17) -0.0172(14)
F6 0.0216(13) 0.090(2) 0.133(3) -0.081(2) -0.0011(17) -0.0061(16)
F7 0.0456(18) 0.0386(15) 0.080(2) 0.0071(15) 0.0215(16) 0.0077(15)
F8 0.0330(15) 0.0624(19) 0.121(3) -0.048(2) 0.0222(17) -0.0250(15)
F9 0.0350(16) 0.152(3) 0.0322(14) -0.0183(18) 0.0067(12) -0.033(2)
F10 0.045(5) 0.054(4) 0.015(3) -0.004(3) 0.008(3) 0.000(5)
F10A 0.119(18) 0.090(12) 0.072(10) -0.063(9) 0.070(9) -0.080(13)
F11 0.022(3) 0.050(5) 0.035(4) 0.000(3) 0.005(2) -0.008(3)
F11A 0.051(7) 0.113(18) 0.032(5) 0.005(7) -0.003(4) -0.058(11)
F12 0.040(6) 0.031(4) 0.031(5) 0.003(3) 0.011(4) -0.013(4)
F12A 0.042(9) 0.063(8) 0.048(11) 0.016(7) 0.010(7) -0.014(6)
F13 0.0554(16) 0.0360(13) 0.0540(15) -0.0214(12) -0.0106(13) -0.0200(13)
F14 0.0585(17) 0.086(2) 0.0263(12) -0.0238(12) 0.0083(11) -0.0500(17)
F15 0.0303(13) 0.0622(17) 0.0460(14) -0.0287(13) -0.0025(11) -0.0208(13)
F16 0.046(5) 0.035(3) 0.036(3) -0.014(3) 0.003(3) -0.006(3)
F16A 0.085(9) 0.040(4) 0.033(3) -0.022(2) -0.005(4) 0.003(4)
F17 0.045(4) 0.038(5) 0.078(9) -0.036(6) 0.005(4) -0.020(4)
F17A 0.063(5) 0.025(3) 0.078(8) -0.021(4) 0.012(5) -0.011(4)
F18 0.035(5) 0.027(4) 0.046(5) -0.011(3) -0.007(4) 0.002(3)
F18A 0.041(4) 0.053(6) 0.069(7) -0.038(5) 0.003(4) -0.010(4)
F19 0.049(5) 0.062(6) 0.029(3) -0.018(3) 0.011(3) -0.029(5)
F19A 0.050(4) 0.074(7) 0.051(4) -0.043(4) 0.025(3) -0.032(5)
F20 0.034(3) 0.059(4) 0.031(4) -0.021(3) -0.001(2) -0.022(3)
F20A 0.061(5) 0.063(5) 0.027(3) -0.019(3) -0.013(3) 0.005(4)
F21 0.045(5) 0.037(3) 0.042(3) -0.026(3) -0.007(3) 0.002(3)
F21A 0.090(7) 0.052(4) 0.041(3) -0.026(3) 0.010(4) -0.038(4)
F22 0.0447(15) 0.093(2) 0.0215(11) 0.0027(12) 0.0030(11) -0.0363(16)
F23 0.0430(14) 0.0646(17) 0.0238(11) -0.0081(11) -0.0045(10) -0.0280(14)
F24 0.098(3) 0.0445(15) 0.0267(12) 0.0082(11) -0.0118(14) -0.0295(17)
F25 0.072(2) 0.0233(14) 0.167(4) -0.0283(19) 0.029(3) -0.0186(16)
F26 0.098(2) 0.0293(13) 0.082(2) -0.0052(13) -0.0202(18) -0.0399(17)
F27 0.107(3) 0.0249(13) 0.069(2) 0.0101(13) -0.0229(19) -0.0256(17)
F28 0.0321(14) 0.0683(19) 0.0347(13) 0.0013(13) -0.0085(11) -0.0094(15)
F29 0.0400(15) 0.0602(17) 0.0214(11) 0.0027(11) 0.0043(10) -0.0046(14)
F30 0.0447(16) 0.0357(13) 0.0386(13) 0.0037(11) -0.0041(12) -0.0036(13)
F31 0.0370(13) 0.0269(11) 0.0519(14) -0.0148(10) 0.0052(11) -0.0176(11)
F32 0.0314(13) 0.0401(13) 0.0513(14) -0.0202(11) 0.0154(11) -0.0168(12)
F33 0.0469(16) 0.0293(12) 0.0440(14) -0.0007(11) -0.0004(12) -0.0041(13)
F34 0.089(2) 0.0618(18) 0.074(2) -0.0119(15) 0.0188(17) -0.0638(19)
F35 0.089(2) 0.0484(16) 0.0693(18) -0.0102(14) -0.0115(16) -0.0541(17)
F36 0.083(2) 0.0381(15) 0.082(2) 0.0139(14) -0.0202(18) -0.0443(17)
F37 0.0356(15) 0.072(2) 0.0414(14) -0.0033(14) -0.0140(12) -0.0197(16)
F38 0.0423(15) 0.083(2) 0.0432(14) -0.0279(14) -0.0044(12) -0.0349(16)
F39 0.0334(14) 0.104(2) 0.0355(13) -0.0219(14) 0.0059(11) -0.0381(16)
F40 0.0408(14) 0.0620(16) 0.0222(11) -0.0056(10) 0.0077(10) -0.0334(13)
F41 0.0359(13) 0.0473(14) 0.0384(12) -0.0214(11) 0.0132(10) -0.0246(12)
F42 0.0287(12) 0.0654(16) 0.0344(12) -0.0175(11) 0.0050(10) -0.0302(13)
C1 0.0227(19) 0.0270(18) 0.0280(17) -0.0036(15) 0.0019(15) -0.0154(17)
C2 0.0220(18) 0.0262(18) 0.0256(17) -0.0062(14) 0.0037(15) -0.0125(17)
C3 0.0251(19) 0.0283(19) 0.0239(17) -0.0048(14) 0.0033(15) -0.0154(17)
C4 0.0245(19) 0.0232(17) 0.0259(17) -0.0010(14) 0.0049(15) -0.0129(17)
C5 0.0232(18) 0.0228(17) 0.0300(18) -0.0045(14) 0.0064(15) -0.0162(17)
C6 0.0207(18) 0.0276(19) 0.0294(18) -0.0064(15) 0.0021(15) -0.0154(17)
C7 0.0231(19) 0.0267(18) 0.0307(18) -0.0083(15) 0.0012(15) -0.0146(17)
C8 0.0233(18) 0.0279(18) 0.0258(17) -0.0032(14) -0.0035(14) -0.0163(17)
C9 0.0236(19) 0.032(2) 0.0221(16) -0.0016(15) -0.0078(14) -0.0124(18)
C10 0.0230(19) 0.0239(18) 0.0283(18) -0.0069(15) -0.0025(15) -0.0079(17)
C11 0.0210(19) 0.0246(18) 0.0321(19) -0.0041(15) -0.0044(15) -0.0069(17)
C12 0.0235(19) 0.0211(17) 0.0281(18) -0.0051(14) -0.0020(15) -0.0048(17)
C13 0.028(2) 0.0281(19) 0.0263(18) -0.0068(15) 0.0002(15) -0.0113(18)
C14 0.0245(19) 0.0251(18) 0.0265(17) -0.0113(15) 0.0021(15) -0.0082(17)
C15 0.0245(19) 0.0293(19) 0.0237(17) -0.0122(15) 0.0033(15) -0.0087(18)
C16 0.028(2) 0.0310(19) 0.0199(16) -0.0080(15) 0.0040(15) -0.0120(18)
C17 0.026(2) 0.0312(19) 0.0174(16) -0.0037(14) 0.0024(14) -0.0098(18)
C18 0.028(2) 0.0295(19) 0.0159(15) 0.0015(14) 0.0034(14) -0.0125(18)
C19 0.032(2) 0.0231(18) 0.0240(17) 0.0019(14) 0.0050(15) -0.0166(18)
C20 0.030(2) 0.0188(17) 0.0277(17) 0.0019(14) 0.0033(15) -0.0126(17)
C21 0.030(2) 0.0150(15) 0.0300(18) -0.0007(14) 0.0055(15) -0.0131(17)
C22 0.0255(19) 0.0213(17) 0.0299(18) -0.0022(14) 0.0053(15) -0.0171(17)
C23 0.0235(18) 0.0226(17) 0.0328(18) -0.0090(14) 0.0009(15) -0.0165(17)
C24 0.0270(19) 0.0240(18) 0.0318(18) -0.0101(15) 0.0036(15) -0.0182(17)
C25 0.0245(19) 0.0282(18) 0.0270(17) -0.0096(15) 0.0020(15) -0.0166(17)
C26 0.027(2) 0.033(2) 0.0195(16) -0.0065(14) -0.0042(14) -0.0151(18)
C27 0.0262(19) 0.0315(19) 0.0186(16) 0.0007(14) -0.0058(14) -0.0150(18)
C28 0.036(2) 0.0260(18) 0.0181(16) 0.0014(14) -0.0035(15) -0.0164(18)
C29 0.028(2) 0.0256(18) 0.0241(17) -0.0011(14) -0.0081(15) -0.0118(18)
C30 0.026(2) 0.0214(18) 0.0284(18) 0.0016(15) -0.0067(16) -0.0044(17)
C31 0.036(2) 0.0153(17) 0.034(2) 0.0042(15) -0.0052(17) -0.0083(18)
C32 0.036(2) 0.0148(17) 0.041(2) -0.0023(15) -0.0059(18) -0.0086(18)
C33 0.031(2) 0.0157(17) 0.0330(19) -0.0047(15) -0.0039(16) -0.0047(17)
C34 0.034(2) 0.0272(19) 0.0320(19) -0.0127(16) -0.0004(17) -0.0118(19)
C35 0.039(2) 0.029(2) 0.0321(19) -0.0166(16) 0.0025(17) -0.018(2)
C36 0.036(2) 0.031(2) 0.0270(18) -0.0151(16) 0.0019(16) -0.0162(19)
C37 0.028(2) 0.036(2) 0.0260(18) -0.0120(16) 0.0003(16) -0.0127(19)
C38 0.028(2) 0.039(2) 0.0155(15) -0.0068(15) 0.0024(14) -0.0139(19)
C39 0.031(2) 0.043(2) 0.0157(16) -0.0106(15) -0.0004(15) -0.017(2)
C40 0.028(2) 0.041(2) 0.0142(15) -0.0038(15) -0.0005(14) -0.0114(19)
C41 0.032(2) 0.037(2) 0.0141(15) -0.0012(15) 0.0043(15) -0.0157(19)
C42 0.026(2) 0.032(2) 0.0205(17) 0.0034(15) -0.0004(15) -0.0099(18)
C43 0.028(2) 0.0227(17) 0.0211(16) 0.0035(14) 0.0036(15) -0.0101(17)
C44 0.026(2) 0.0213(17) 0.0260(17) 0.0018(14) 0.0006(15) -0.0086(17)
C45 0.029(2) 0.0181(16) 0.0264(17) -0.0031(14) 0.0052(15) -0.0114(17)
C46 0.030(2) 0.0186(17) 0.0315(18) -0.0026(14) 0.0041(16) -0.0153(17)
C47 0.029(2) 0.0198(17) 0.0317(18) -0.0119(14) 0.0060(15) -0.0166(17)
C48 0.0288(19) 0.0224(17) 0.0245(16) -0.0115(14) 0.0071(15) -0.0164(17)
C49 0.0255(19) 0.0302(19) 0.0217(16) -0.0133(14) 0.0029(14) -0.0163(17)
C50 0.031(2) 0.0328(19) 0.0140(15) -0.0077(14) 0.0039(14) -0.0192(18)
C51 0.030(2) 0.033(2) 0.0183(16) -0.0042(14) -0.0008(14) -0.0184(18)
C52 0.036(2) 0.0313(19) 0.0199(16) 0.0003(14) 0.0012(15) -0.0218(19)
C53 0.040(2) 0.0246(18) 0.0220(17) 0.0041(14) 0.0019(16) -0.0211(19)
C54 0.040(2) 0.0272(19) 0.0222(17) 0.0035(14) -0.0015(16) -0.0195(19)
C55 0.041(2) 0.0160(17) 0.0308(19) 0.0075(14) -0.0055(17) -0.0129(18)
C56 0.051(3) 0.0188(18) 0.033(2) 0.0019(15) -0.0036(18) -0.021(2)
C57 0.048(3) 0.0213(18) 0.040(2) -0.0027(16) -0.0040(19) -0.018(2)
C58 0.043(2) 0.0222(18) 0.041(2) -0.0113(16) -0.0030(18) -0.0176(19)
C59 0.045(2) 0.0267(19) 0.042(2) -0.0138(17) 0.0016(19) -0.024(2)
C60 0.039(2) 0.034(2) 0.035(2) -0.0155(17) -0.0015(17) -0.022(2)
C61 0.036(2) 0.038(2) 0.0300(19) -0.0186(17) 0.0011(17) -0.023(2)
C62 0.029(2) 0.041(2) 0.0264(18) -0.0169(17) -0.0013(16) -0.016(2)
C63 0.031(2) 0.045(2) 0.0228(17) -0.0129(16) -0.0013(16) -0.022(2)
C64 0.026(2) 0.049(2) 0.0222(17) -0.0121(17) -0.0022(15) -0.018(2)
C65 0.028(2) 0.044(2) 0.0142(15) -0.0049(15) -0.0028(14) -0.014(2)
C66 0.025(2) 0.038(2) 0.0212(17) -0.0048(16) -0.0002(15) -0.0107(19)
C67 0.0215(19) 0.035(2) 0.0211(17) -0.0032(15) -0.0012(14) -0.0085(18)
C68 0.0209(19) 0.0238(18) 0.0241(17) 0.0002(14) 0.0003(14) -0.0058(17)
C69 0.0186(18) 0.0263(18) 0.0255(17) -0.0068(14) 0.0000(14) -0.0067(17)
C70 0.0241(19) 0.0260(18) 0.0260(17) -0.0054(14) 0.0029(15) -0.0141(17)
C71 0.0274(19) 0.0251(18) 0.0252(17) -0.0126(14) 0.0047(15) -0.0140(17)
C72 0.0240(18) 0.0330(19) 0.0184(15) -0.0090(14) 0.0062(14) -0.0178(17)
C73 0.0279(19) 0.035(2) 0.0169(15) -0.0066(14) 0.0051(14) -0.0211(18)
C74 0.031(2) 0.0311(19) 0.0198(16) -0.0018(14) 0.0052(15) -0.0219(19)
C75 0.033(2) 0.037(2) 0.0222(16) -0.0037(15) 0.0051(15) -0.0276(19)
C76 0.037(2) 0.031(2) 0.0292(18) -0.0025(15) 0.0028(16) -0.0265(19)
C77 0.042(2) 0.0290(19) 0.0274(18) 0.0007(15) 0.0025(16) -0.027(2)
C78 0.049(3) 0.0256(19) 0.033(2) 0.0005(16) -0.0024(18) -0.027(2)
C79 0.047(3) 0.030(2) 0.041(2) -0.0067(17) 0.0003(19) -0.028(2)
C80 0.043(2) 0.035(2) 0.042(2) -0.0102(18) 0.0016(18) -0.032(2)
C81 0.035(2) 0.036(2) 0.038(2) -0.0170(17) 0.0023(17) -0.026(2)
C82 0.032(2) 0.044(2) 0.0318(19) -0.0141(18) -0.0030(17) -0.025(2)
C83 0.032(2) 0.048(2) 0.033(2) -0.0126(18) -0.0014(17) -0.029(2)
C84 0.028(2) 0.048(2) 0.0220(17) -0.0125(17) 0.0005(15) -0.020(2)
C85 0.0202(18) 0.043(2) 0.0220(17) -0.0090(16) -0.0024(14) -0.0134(19)
C86 0.0201(18) 0.040(2) 0.0268(18) -0.0117(16) 0.0021(15) -0.0172(18)
C87 0.0200(18) 0.037(2) 0.0223(16) -0.0107(15) 0.0049(14) -0.0160(17)
C88 0.0266(19) 0.034(2) 0.0213(16) -0.0070(15) 0.0025(14) -0.0208(18)
C89 0.026(2) 0.040(2) 0.0227(17) -0.0069(15) 0.0043(15) -0.0242(19)
C90 0.0249(19) 0.038(2) 0.0262(17) -0.0092(15) 0.0026(15) -0.0225(18)
C91 0.031(2) 0.042(2) 0.0288(18) -0.0108(17) 0.0054(16) -0.029(2)
C92 0.040(2) 0.038(2) 0.0325(19) -0.0083(17) 0.0045(17) -0.032(2)
C93 0.027(2) 0.032(2) 0.0341(19) -0.0137(17) 0.0054(17) -0.0185(19)
C94 0.035(2) 0.041(2) 0.035(2) -0.0122(18) 0.0008(18) -0.021(2)
C95 0.029(2) 0.035(2) 0.032(2) -0.0089(17) -0.0021(17) -0.009(2)
C96 0.033(2) 0.042(2) 0.0275(19) -0.0064(18) 0.0062(18) -0.013(2)
C97 0.030(2) 0.037(2) 0.033(2) -0.0161(17) 0.0034(17) -0.018(2)
C98 0.038(3) 0.024(2) 0.044(2) -0.0128(18) -0.003(2) -0.008(2)
C99 0.035(2) 0.047(3) 0.030(2) -0.0156(19) 0.0026(19) -0.018(2)
C100 0.042(2) 0.052(3) 0.0197(17) -0.0045(17) 0.0022(17) -0.028(2)
C101 0.068(4) 0.032(2) 0.064(3) -0.010(2) 0.002(3) -0.029(3)
C102 0.028(2) 0.050(3) 0.0217(18) -0.0020(18) -0.0004(16) -0.007(2)
C103 0.031(2) 0.0263(19) 0.034(2) -0.0079(16) 0.0052(17) -0.0121(19)
C104 0.063(3) 0.037(2) 0.054(3) -0.005(2) 0.000(2) -0.037(3)
C105 0.031(2) 0.063(3) 0.0262(19) -0.017(2) -0.0003(17) -0.022(2)
C106 0.033(2) 0.048(2) 0.0222(17) -0.0089(16) 0.0029(15) -0.028(2)

loop_
_atom_type_symbol
_atom_type_description
_atom_type_scat_dispersion_real
_atom_type_scat_dispersion_imag
_atom_type_scat_source
C C 0.0033 0.0016 'International Tables Vol C Tables 4.2.6.8 and 6.1.1.4'
F F 0.0171 0.0103 'International Tables Vol C Tables 4.2.6.8 and 6.1.1.4'
H H 0.0000 0.0000 'International Tables Vol C Tables 4.2.6.8 and 6.1.1.4'

loop_
_geom_angle_atom_site_label_1
_geom_angle_atom_site_label_2
_geom_angle_atom_site_label_3
_geom_angle
_geom_angle_site_symmetry_1
_geom_angle_site_symmetry_3
F4A F4 C94 75.6(11) . .
F4 F4A C94 70.7(10) . .
C96 F10A F11 48.8(10) . .
F11A F11 C96 79.6(17) . .
F11A F11 F10A 118.1(19) . .
C96 F11 F10A 45.9(7) . .
F11 F11A C96 70.8(13) . .
F16A F16 C98 64.7(8) . .
F16A F16 F18A 109.1(11) . .
C98 F16 F18A 49.9(5) . .
F16 F16A C98 78.5(9) . .
F16 F16A F17 129.8(12) . .
C98 F16A F17 55.4(4) . .
F17A F17 C98 74.8(7) . .
F17A F17 F16A 123.3(11) . .
C98 F17 F16A 52.8(4) . .
F17 F17A C98 66.5(7) . .
F17 F17A F18 110.2(9) . .
C98 F17A F18 49.1(4) . .
F18A F18 C98 78.5(15) . .
F18A F18 F17A 128.2(18) . .
C98 F18 F17A 53.9(5) . .
F18 F18A C98 71.6(14) . .
F18 F18A F16 119.4(17) . .
C98 F18A F16 52.2(5) . .
F19A F19 C99 62.7(5) . .
F19A F19 F20A 109.1(7) . .
C99 F19 F20A 52.9(4) . .
F19 F19A C99 68.0(5) . .
F19 F19A F21 119.0(7) . .
C99 F19A F21 55.0(4) . .
F20A F20 C99 66.4(7) . .
F20A F20 F21A 111.5(9) . .
C99 F20 F21A 53.8(4) . .
F20 F20A C99 76.8(8) . .
F20 F20A F19 135.6(10) . .
C99 F20A F19 60.0(5) . .
F21A F21 C99 78.5(7) . .
F21A F21 F19A 133.8(9) . .
C99 F21 F19A 60.8(5) . .
F21 F21A C99 60.9(6) . .
F21 F21A F20 108.9(8) . .
C99 F21A F20 51.5(4) . .
C6 C1 C2 118.5(3) . .
C6 C1 C10 116.5(3) . .
C2 C1 C10 123.0(3) . .
C3 C2 C1 120.7(3) . .
C3 C2 C13 119.1(3) . .
C1 C2 C13 119.3(3) . .
C2 C3 C4 120.8(3) . .
C2 C3 C16 121.1(3) . .
C4 C3 C16 117.5(3) . .
C5 C4 C3 116.0(3) . .
C5 C4 C19 117.5(3) . .
C3 C4 C19 123.8(3) . .
C4 C5 C6 122.8(3) . .
C4 C5 C22 121.3(3) . .
C6 C5 C22 110.3(3) . .
C1 C6 C5 120.4(3) . .
C1 C6 C7 125.9(3) . .
C5 C6 C7 109.1(3) . .
C23 C7 C8 109.4(3) . .
C23 C7 C6 100.5(3) . .
C8 C7 C6 107.1(3) . .
C23 C7 C93 109.7(3) . .
C8 C7 C93 114.0(3) . .
C6 C7 C93 115.2(3) . .
C9 C8 C26 118.4(3) . .
C9 C8 C7 117.0(3) . .
C26 C8 C7 122.5(3) . .
C8 C9 C29 120.6(3) . .
C8 C9 C10 125.0(3) . .
C29 C9 C10 109.4(3) . .
C11 C10 C1 109.2(3) . .
C11 C10 C94 109.7(3) . .
C1 C10 C94 114.0(3) . .
C11 C10 C9 100.5(3) . .
C1 C10 C9 107.4(3) . .
C94 C10 C9 115.2(3) . .
C12 C11 C30 119.2(3) . .
C12 C11 C10 123.7(3) . .
C30 C11 C10 110.2(3) . .
C11 C12 C33 119.7(3) . .
C11 C12 C13 122.8(3) . .
C33 C12 C13 112.0(3) . .
C12 C13 C14 100.3(3) . .
C12 C13 C95 113.9(3) . .
C14 C13 C95 110.7(3) . .
C12 C13 C2 108.0(3) . .
C14 C13 C2 110.9(3) . .
C95 C13 C2 112.4(3) . .
C15 C14 C13 122.5(3) . .
C15 C14 C34 122.5(3) . .
C13 C14 C34 112.5(3) . .
C14 C15 C37 122.4(3) . .
C14 C15 C16 121.3(3) . .
C37 C15 C16 111.6(3) . .
C17 C16 C3 109.3(3) . .
C17 C16 C15 100.0(3) . .
C3 C16 C15 111.6(3) . .
C17 C16 C96 110.6(3) . .
C3 C16 C96 108.7(3) . .
C15 C16 C96 116.2(3) . .
C38 C17 C18 121.5(3) . .
C38 C17 C16 113.0(3) . .
C18 C17 C16 123.3(3) . .
C41 C18 C19 120.3(3) . .
C41 C18 C17 115.2(3) . .
C19 C18 C17 119.9(3) . .
C18 C19 C20 118.3(3) . .
C18 C19 C4 116.9(3) . .
C20 C19 C4 120.9(3) . .
C19 C20 C43 119.3(3) . .
C19 C20 C21 119.4(4) . .
C43 C20 C21 118.2(3) . .
C22 C21 C46 117.0(3) . .
C22 C21 C20 118.3(3) . .
C46 C21 C20 120.8(3) . .
C21 C22 C23 123.2(3) . .
C21 C22 C5 122.2(3) . .
C23 C22 C5 107.5(3) . .
C24 C23 C22 119.0(3) . .
C24 C23 C7 123.2(3) . .
C22 C23 C7 111.9(3) . .
C23 C24 C47 119.8(3) . .
C23 C24 C25 122.0(3) . .
C47 C24 C25 111.5(3) . .
C49 C25 C24 99.8(3) . .
C49 C25 C97 111.9(3) . .
C24 C25 C97 113.4(3) . .
C49 C25 C26 110.5(3) . .
C24 C25 C26 109.2(3) . .
C97 C25 C26 111.5(3) . .
C27 C26 C8 120.1(3) . .
C27 C26 C25 121.2(3) . .
C8 C26 C25 118.0(3) . .
C26 C27 C28 120.9(3) . .
C26 C27 C51 122.6(3) . .
C28 C27 C51 115.6(3) . .
C29 C28 C27 116.3(3) . .
C29 C28 C54 117.9(3) . .
C27 C28 C54 121.9(3) . .
C28 C29 C9 122.2(3) . .
C28 C29 C30 122.5(3) . .
C9 C29 C30 108.7(3) . .
C31 C30 C11 120.9(3) . .
C31 C30 C29 119.2(3) . .
C11 C30 C29 110.0(3) . .
C30 C31 C32 119.8(3) . .
C30 C31 C55 120.1(3) . .
C32 C31 C55 109.6(4) . .
C33 C32 C31 119.4(3) . .
C33 C32 C57 123.3(4) . .
C31 C32 C57 110.4(3) . .
C32 C33 C12 120.5(3) . .
C32 C33 C34 123.4(3) . .
C12 C33 C34 112.0(3) . .
C33 C34 C14 100.0(3) . .
C33 C34 C35 109.6(3) . .
C14 C34 C35 110.9(3) . .
C33 C34 C98 111.7(3) . .
C14 C34 C98 112.3(3) . .
C35 C34 C98 111.7(3) . .
C36 C35 C58 120.2(4) . .
C36 C35 C34 119.7(3) . .
C58 C35 C34 119.2(4) . .
C35 C36 C61 121.4(4) . .
C35 C36 C37 120.3(3) . .
C61 C36 C37 117.6(4) . .
C38 C37 C15 100.3(3) . .
C38 C37 C36 108.4(3) . .
C15 C37 C36 111.4(3) . .
C38 C37 C99 110.9(3) . .
C15 C37 C99 115.4(3) . .
C36 C37 C99 109.9(3) . .
C17 C38 C39 122.3(3) . .
C17 C38 C37 112.6(3) . .
C39 C38 C37 122.5(3) . .
C40 C39 C62 119.9(3) . .
C40 C39 C38 115.8(3) . .
C62 C39 C38 118.7(4) . .
C39 C40 C65 122.7(4) . .
C39 C40 C41 120.0(3) . .
C65 C40 C41 108.5(3) . .
C42 C41 C18 121.5(3) . .
C42 C41 C40 109.7(3) . .
C18 C41 C40 122.1(3) . .
C43 C42 C41 120.1(4) . .
C43 C42 C66 125.4(3) . .
C41 C42 C66 109.5(3) . .
C42 C43 C44 116.6(3) . .
C42 C43 C20 120.4(3) . .
C44 C43 C20 118.3(3) . .
C45 C44 C43 122.5(4) . .
C45 C44 C68 109.7(3) . .
C43 C44 C68 119.3(3) . .
C44 C45 C46 121.3(3) . .
C44 C45 C70 111.0(3) . .
C46 C45 C70 123.1(3) . .
C47 C46 C45 117.1(3) . .
C47 C46 C21 118.6(3) . .
C45 C46 C21 118.5(3) . .
C24 C47 C46 121.8(3) . .
C24 C47 C48 108.5(3) . .
C46 C47 C48 119.8(3) . .
C71 C48 C49 122.1(3) . .
C71 C48 C47 122.6(3) . .
C49 C48 C47 107.6(3) . .
C50 C49 C48 119.0(3) . .
C50 C49 C25 122.8(3) . .
C48 C49 C25 111.6(3) . .
C49 C50 C73 119.0(3) . .
C49 C50 C51 123.0(3) . .
C73 C50 C51 110.7(3) . .
C27 C51 C50 110.9(3) . .
C27 C51 C52 111.2(3) . .
C50 C51 C52 99.5(3) . .
C27 C51 C100 112.0(3) . .
C50 C51 C100 113.7(3) . .
C52 C51 C100 109.0(3) . .
C74 C52 C53 122.2(3) . .
C74 C52 C51 111.5(3) . .
C53 C52 C51 122.7(3) . .
C52 C53 C54 118.0(3) . .
C52 C53 C77 117.5(4) . .
C54 C53 C77 121.0(3) . .
C55 C54 C53 117.5(3) . .
C55 C54 C28 118.3(3) . .
C53 C54 C28 119.2(3) . .
C54 C55 C56 122.0(4) . .
C54 C55 C31 122.0(3) . .
C56 C55 C31 108.5(3) . .
C78 C56 C55 120.2(4) . .
C78 C56 C57 125.3(4) . .
C55 C56 C57 109.1(4) . .
C32 C57 C58 110.4(3) . .
C32 C57 C56 100.2(3) . .
C58 C57 C56 108.3(3) . .
C32 C57 C101 109.6(4) . .
C58 C57 C101 113.2(3) . .
C56 C57 C101 114.3(3) . .
C59 C58 C35 119.0(4) . .
C59 C58 C57 115.6(4) . .
C35 C58 C57 123.4(4) . .
C58 C59 C60 120.2(4) . .
C58 C59 C79 125.7(4) . .
C60 C59 C79 108.2(3) . .
C61 C60 C59 122.4(4) . .
C61 C60 C81 121.7(4) . .
C59 C60 C81 108.9(4) . .
C60 C61 C36 116.5(4) . .
C60 C61 C62 117.3(3) . .
C36 C61 C62 122.7(3) . .
C63 C62 C39 115.9(4) . .
C63 C62 C61 119.4(4) . .
C39 C62 C61 117.9(3) . .
C62 C63 C64 123.2(4) . .
C62 C63 C82 120.6(4) . .
C64 C63 C82 106.8(3) . .
C65 C64 C63 119.8(3) . .
C65 C64 C84 122.4(4) . .
C63 C64 C84 110.5(3) . .
C64 C65 C40 118.3(4) . .
C64 C65 C66 125.1(3) . .
C40 C65 C66 109.6(3) . .
C65 C66 C102 113.5(3) . .
C65 C66 C67 110.5(3) . .
C102 C66 C67 112.1(3) . .
C65 C66 C42 100.6(3) . .
C102 C66 C42 109.2(3) . .
C67 C66 C42 110.4(3) . .
C68 C67 C85 118.6(3) . .
C68 C67 C66 116.5(3) . .
C85 C67 C66 122.2(3) . .
C67 C68 C69 122.5(3) . .
C67 C68 C44 123.1(3) . .
C69 C68 C44 107.3(3) . .
C87 C69 C68 118.7(3) . .
C87 C69 C70 123.5(3) . .
C68 C69 C70 110.4(3) . .
C71 C70 C69 111.1(3) . .
C71 C70 C103 111.6(3) . .
C69 C70 C103 112.4(3) . .
C71 C70 C45 110.6(3) . .
C69 C70 C45 99.9(3) . .
C103 C70 C45 110.6(3) . .
C72 C71 C48 118.4(3) . .
C72 C71 C70 122.8(3) . .
C48 C71 C70 116.3(3) . .
C73 C72 C71 118.5(3) . .
C73 C72 C88 116.8(3) . .
C71 C72 C88 122.7(3) . .
C72 C73 C50 122.4(3) . .
C72 C73 C74 122.4(3) . .
C50 C73 C74 107.5(3) . .
C52 C74 C75 122.5(3) . .
C52 C74 C73 108.9(3) . .
C75 C74 C73 120.9(3) . .
C76 C75 C89 121.3(3) . .
C76 C75 C74 117.9(4) . .
C89 C75 C74 116.4(3) . .
C75 C76 C77 120.1(3) . .
C75 C76 C92 117.2(4) . .
C77 C76 C92 118.8(3) . .
C78 C77 C53 116.9(4) . .
C78 C77 C76 121.5(3) . .
C53 C77 C76 119.6(3) . .
C56 C78 C77 121.5(3) . .
C56 C78 C79 116.5(4) . .
C77 C78 C79 120.7(4) . .
C80 C79 C78 111.6(3) . .
C80 C79 C104 107.7(3) . .
C78 C79 C104 110.6(3) . .
C80 C79 C59 101.4(3) . .
C78 C79 C59 108.4(3) . .
C104 C79 C59 116.8(3) . .
C92 C80 C81 120.5(4) . .
C92 C80 C79 124.9(4) . .
C81 C80 C79 109.1(4) . .
C82 C81 C80 121.2(4) . .
C82 C81 C60 120.1(4) . .
C80 C81 C60 109.0(4) . .
C81 C82 C83 119.8(4) . .
C81 C82 C63 120.3(4) . .
C83 C82 C63 111.3(4) . .
C82 C83 C91 119.3(4) . .
C82 C83 C84 108.7(3) . .
C91 C83 C84 124.7(3) . .
C85 C84 C64 111.1(3) . .
C85 C84 C105 111.8(3) . .
C64 C84 C105 112.8(3) . .
C85 C84 C83 111.4(3) . .
C64 C84 C83 100.1(3) . .
C105 C84 C83 109.1(3) . .
C86 C85 C67 117.9(3) . .
C86 C85 C84 117.0(3) . .
C67 C85 C84 122.5(3) . .
C85 C86 C87 122.2(3) . .
C85 C86 C90 122.2(3) . .
C87 C86 C90 107.7(3) . .
C69 C87 C86 119.2(3) . .
C69 C87 C88 123.4(3) . .
C86 C87 C88 109.6(3) . .
C72 C88 C87 110.8(3) . .
C72 C88 C106 110.1(3) . .
C87 C88 C106 113.5(3) . .
C72 C88 C89 111.6(3) . .
C87 C88 C89 100.5(3) . .
C106 C88 C89 110.0(3) . .
C90 C89 C75 121.0(3) . .
C90 C89 C88 109.7(3) . .
C75 C89 C88 124.1(3) . .
C89 C90 C91 121.4(4) . .
C89 C90 C86 110.0(3) . .
C91 C90 C86 120.3(3) . .
C83 C91 C90 117.1(4) . .
C83 C91 C92 120.8(4) . .
C90 C91 C92 118.3(3) . .
C80 C92 C91 116.5(4) . .
C80 C92 C76 118.8(4) . .
C91 C92 C76 120.0(3) . .
F3 C93 F2 108.7(3) . .
F3 C93 F1 106.2(3) . .
F2 C93 F1 107.1(3) . .
F3 C93 C7 113.6(3) . .
F2 C93 C7 110.9(3) . .
F1 C93 C7 110.0(3) . .
F6 C94 F5 105.3(4) . .
F6 C94 F4 94.8(5) . .
F5 C94 F4 118.8(5) . .
F6 C94 F4A 124.3(6) . .
F5 C94 F4A 92.6(5) . .
F4 C94 F4A 33.7(4) . .
F6 C94 C10 111.4(3) . .
F5 C94 C10 112.5(3) . .
F4 C94 C10 112.2(4) . .
F4A C94 C10 109.0(5) . .
F9 C95 F8 106.5(4) . .
F9 C95 F7 105.2(4) . .
F8 C95 F7 107.0(4) . .
F9 C95 C13 113.1(3) . .
F8 C95 C13 113.0(3) . .
F7 C95 C13 111.5(3) . .
F10A C96 F12 118.4(12) . .
F10A C96 F11 85.3(14) . .
F12 C96 F11 110.7(8) . .
F10A C96 F10 19(2) . .
F12 C96 F10 109.7(9) . .
F11 C96 F10 104.5(8) . .
F10A C96 F11A 110.1(10) . .
F12 C96 F11A 84.4(14) . .
F11 C96 F11A 29.6(11) . .
F10 C96 F11A 128.1(12) . .
F10A C96 F12A 104.0(13) . .
F12 C96 F12A 19.6(12) . .
F11 C96 F12A 125.5(11) . .
F10 C96 F12A 92.0(15) . .
F11A C96 F12A 102.4(11) . .
F10A C96 C16 117.0(10) . .
F12 C96 C16 110.2(8) . .
F11 C96 C16 112.9(5) . .
F10 C96 C16 108.8(7) . .
F11A C96 C16 112.3(6) . .
F12A C96 C16 109.8(11) . .
F15 C97 F14 107.7(3) . .
F15 C97 F13 107.1(3) . .
F14 C97 F13 106.6(3) . .
F15 C97 C25 112.6(3) . .
F14 C97 C25 112.1(3) . .
F13 C97 C25 110.4(3) . .
F16A C98 F18 130.0(6) . .
F16A C98 F17 71.8(6) . .
F18 C98 F17 110.9(6) . .
F16A C98 F18A 110.1(7) . .
F18 C98 F18A 29.9(4) . .
F17 C98 F18A 131.5(6) . .
F16A C98 F16 36.8(5) . .
F18 C98 F16 105.3(6) . .
F17 C98 F16 106.4(6) . .
F18A C98 F16 78.0(6) . .
F16A C98 F17A 107.7(6) . .
F18 C98 F17A 77.0(6) . .
F17 C98 F17A 38.7(4) . .
F18A C98 F17A 104.8(6) . .
F16 C98 F17A 135.1(5) . .
F16A C98 C34 113.3(5) . .
F18 C98 C34 111.0(5) . .
F17 C98 C34 112.3(5) . .
F18A C98 C34 110.7(5) . .
F16 C98 C34 110.6(4) . .
F17A C98 C34 110.0(4) . .
F21 C99 F20A 130.2(5) . .
F21 C99 F19A 64.2(5) . .
F20A C99 F19A 109.9(6) . .
F21 C99 F20 112.1(5) . .
F20A C99 F20 36.8(4) . .
F19A C99 F20 137.0(5) . .
F21 C99 F19 110.2(5) . .
F20A C99 F19 67.1(6) . .
F19A C99 F19 49.3(4) . .
F20 C99 F19 103.4(5) . .
F21 C99 F21A 40.6(4) . .
F20A C99 F21A 105.1(6) . .
F19A C99 F21A 102.1(5) . .
F20 C99 F21A 74.7(5) . .
F19 C99 F21A 136.3(4) . .
F21 C99 C37 113.0(4) . .
F20A C99 C37 114.0(4) . .
F19A C99 C37 112.8(4) . .
F20 C99 C37 107.6(4) . .
F19 C99 C37 110.1(4) . .
F21A C99 C37 112.0(4) . .
F24 C100 F23 107.5(4) . .
F24 C100 F22 108.7(3) . .
F23 C100 F22 106.9(3) . .
F24 C100 C51 110.9(3) . .
F23 C100 C51 112.2(3) . .
F22 C100 C51 110.5(4) . .
F27 C101 F26 108.4(4) . .
F27 C101 F25 107.4(5) . .
F26 C101 F25 107.4(4) . .
F27 C101 C57 110.3(4) . .
F26 C101 C57 113.0(4) . .
F25 C101 C57 110.2(4) . .
F30 C102 F29 107.7(4) . .
F30 C102 F28 107.5(3) . .
F29 C102 F28 107.1(3) . .
F30 C102 C66 111.5(3) . .
F29 C102 C66 110.8(3) . .
F28 C102 C66 112.0(4) . .
F33 C103 F32 107.5(3) . .
F33 C103 F31 107.7(3) . .
F32 C103 F31 106.8(3) . .
F33 C103 C70 111.0(3) . .
F32 C103 C70 112.5(3) . .
F31 C103 C70 111.1(3) . .
F36 C104 F35 107.9(4) . .
F36 C104 F34 106.4(4) . .
F35 C104 F34 107.9(4) . .
F36 C104 C79 113.8(4) . .
F35 C104 C79 111.4(4) . .
F34 C104 C79 109.1(3) . .
F39 C105 F38 107.7(3) . .
F39 C105 F37 107.7(4) . .
F38 C105 F37 107.2(3) . .
F39 C105 C84 111.5(3) . .
F38 C105 C84 111.2(3) . .
F37 C105 C84 111.2(3) . .
F42 C106 F41 107.8(3) . .
F42 C106 F40 108.1(3) . .
F41 C106 F40 107.2(3) . .
F42 C106 C88 111.6(3) . .
F41 C106 C88 111.7(3) . .
F40 C106 C88 110.3(3) . .
C02 C01 C06 118.3(9) . .
C02 C01 C07A 121.0(9) . .
C06 C01 C07A 120.7(9) . .
C02 C01 C01A 60(2) . .
C06 C01 C01A 78(2) . .
C07A C01 C01A 134(2) . .
C01 C02 C03 123.2(9) . .
C01 C02 C01A 74(2) . .
C03 C02 C01A 69(2) . .
C06A C03 C04 37.9(14) . .
C06A C03 C02 137.6(16) . .
C04 C03 C02 118.6(9) . .
C06A C03 C01A 77(2) . .
C04 C03 C01A 76(2) . .
C02 C03 C01A 61(2) . .
C06A C04 C05 142(2) . .
C06A C04 C03 46.1(18) . .
C05 C04 C03 117.9(9) . .
C06A C04 C07 84.9(19) . .
C05 C04 C07 122.9(9) . .
C03 C04 C07 119.1(9) . .
C06A C04 C05A 56(2) . .
C05 C04 C05A 128.4(11) . .
C03 C04 C05A 101.3(11) . .
C07 C04 C05A 39.9(8) . .
C06A C04 C01A 67(2) . .
C05 C04 C01A 75.1(19) . .
C03 C04 C01A 59(2) . .
C07 C04 C01A 141(2) . .
C05A C04 C01A 101(2) . .
C04 C05 C06 120.9(9) . .
C01 C06 C05 120.7(9) . .
C05A C07 C04 85.8(15) . .
C05A C07 C06A 62.7(15) . .
C04 C07 C06A 30.8(8) . .
C02A C01A C02 157(5) . .
C02A C01A C03 141(5) . .
C02 C01A C03 50(2) . .
C02A C01A C06A 111(5) . .
C02 C01A C06A 84(3) . .
C03 C01A C06A 33.5(14) . .
C02A C01A C01 132(5) . .
C02 C01A C01 45.1(19) . .
C03 C01A C01 87(3) . .
C06A C01A C01 114(4) . .
C02A C01A C04 115(5) . .
C02 C01A C04 86(3) . .
C03 C01A C04 44.6(17) . .
C06A C01A C04 26.5(12) . .
C01 C01A C04 98(3) . .
C01A C02A C02C 161(5) . .
C01A C02A C03A 121(4) . .
C02C C02A C03A 76(3) . .
C02A C02C C04A 113(2) . 2_666
C02A C02C C03A 53.2(17) . .
C04A C02C C03A 59.8(14) 2_666 .
C04A C03A C02A 133(3) . .
C04A C03A C03A 69(2) . 2_666
C02A C03A C03A 154(4) . 2_666
C04A C03A C04A 123.7(19) . 2_666
C02A C03A C04A 102(2) . 2_666
C03A C03A C04A 55.1(18) 2_666 2_666
C04A C03A C02C 167(2) . .
C02A C03A C02C 50.6(18) . .
C03A C03A C02C 105(3) 2_666 .
C04A C03A C02C 51.2(14) 2_666 .
C03A C04A C02C 123(2) . 2_666
C03A C04A C05A 121(2) . .
C02C C04A C05A 115(2) 2_666 .
C03A C04A C03A 56.3(19) . 2_666
C02C C04A C03A 69.0(16) 2_666 2_666
C05A C04A C03A 167(2) . 2_666
C07 C05A C04A 144(2) . .
C07 C05A C06A 73.9(17) . .
C04A C05A C06A 110(2) . .
C07 C05A C04 54.3(12) . .
C04A C05A C04 113.2(17) . .
C06A C05A C04 27.3(10) . .
C04 C06A C03 96(3) . .
C04 C06A C05A 97(2) . .
C03 C06A C05A 163(2) . .
C04 C06A C07 64.3(17) . .
C03 C06A C07 137(2) . .
C05A C06A C07 43.3(12) . .
C04 C06A C01A 86(3) . .
C03 C06A C01A 69(3) . .
C05A C06A C01A 122(3) . .
C07 C06A C01A 140(3) . .
C002 C001 C006 115.4(12) . .
C002 C001 C007 122.6(12) . .
C006 C001 C007 121.9(11) . .
C002 C001 C07D 94.9(9) . .
C006 C001 C07D 140.3(10) . .
C007 C001 C07D 34.6(7) . .
C001 C002 C003 121.1(12) . .
C004 C003 C002 122.2(13) . .
C004 C003 C008 57.6(19) . 2_867
C002 C003 C008 174(2) . 2_867
C004 C003 C009 29.8(8) . .
C002 C003 C009 92.4(12) . .
C008 C003 C009 87(2) 2_867 .
C009 C004 C004 125(3) . 2_867
C009 C004 C003 88(2) . .
C004 C004 C003 146(2) 2_867 .
C009 C004 C008 153(3) . 2_867
C004 C004 C008 79(3) 2_867 2_867
C003 C004 C008 67(2) . 2_867
C009 C004 C005 30.7(17) . .
C004 C004 C005 94.7(16) 2_867 .
C003 C004 C005 118.7(13) . .
C008 C004 C005 171(2) 2_867 .
C009 C004 C008 68(3) . .
C004 C004 C008 58(2) 2_867 .
C003 C004 C008 156(2) . .
C008 C004 C008 137.0(17) 2_867 .
C005 C004 C008 37.7(18) . .
C009 C004 C009 146.8(19) . 2_867
C004 C004 C009 21.8(12) 2_867 2_867
C003 C004 C009 124.8(14) . 2_867
C008 C004 C009 58(2) 2_867 2_867
C005 C004 C009 116.4(9) . 2_867
C008 C004 C009 79.0(19) . 2_867
C009 C004 C005 173(2) . 2_867
C004 C004 C005 49.4(13) 2_867 2_867
C003 C004 C005 97.1(11) . 2_867
C008 C004 C005 31(2) 2_867 2_867
C005 C004 C005 144.0(8) . 2_867
C008 C004 C005 107(2) . 2_867
C009 C004 C005 27.7(7) 2_867 2_867
C009 C005 C008 106(3) . .
C009 C005 C006 92.8(19) . .
C008 C005 C006 161(3) . .
C009 C005 C004 26.0(14) . .
C008 C005 C004 80(3) . .
C006 C005 C004 118.8(13) . .
C009 C005 C004 61.8(14) . 2_867
C008 C005 C004 45(3) . 2_867
C006 C005 C004 154.3(12) . 2_867
C004 C005 C004 35.9(8) . 2_867
C005 C006 C001 123.6(12) . .
C005 C006 C009 31.4(7) . .
C001 C006 C009 92.3(11) . .
C07D C007 C001 96.4(13) . .
C005 C008 C004 104(4) . 2_867
C005 C008 C003 157(5) . 2_867
C004 C008 C003 55(2) 2_867 2_867
C005 C008 C009 34.2(19) . .
C004 C008 C009 71(2) 2_867 .
C003 C008 C009 126(3) 2_867 .
C005 C008 C004 62(3) . .
C004 C008 C004 43.0(17) 2_867 .
C003 C008 C004 98(3) 2_867 .
C009 C008 C004 27.9(11) . .
C004 C009 C005 123(3) . .
C004 C009 C008 84(3) . .
C005 C009 C008 40(2) . .
C004 C009 C003 62.1(18) . .
C005 C009 C003 174(2) . .
C008 C009 C003 146(3) . .
C004 C009 C004 33.2(19) . 2_867
C005 C009 C004 90.5(16) . 2_867
C008 C009 C004 51(2) . 2_867
C003 C009 C004 95.1(14) . 2_867
C004 C009 C006 178(2) . .
C005 C009 C006 55.8(15) . .
C008 C009 C006 95(2) . .
C003 C009 C006 118.7(14) . .
C004 C009 C006 146.1(14) 2_867 .
C02B C01B C02B 180.0 . 2_767
C02B C01B C06B 125.6(6) . .
C02B C01B C06B 54.4(6) 2_767 .
C02B C01B C06B 54.4(6) . 2_767
C02B C01B C06B 125.6(6) 2_767 2_767
C06B C01B C06B 180.0 . 2_767
C02B C01B C07C 125.3(6) . .
C02B C01B C07C 54.7(6) 2_767 .
C06B C01B C07C 109.0(6) . .
C06B C01B C07C 71.0(6) 2_767 .
C02B C01B C07C 54.7(6) . 2_767
C02B C01B C07C 125.3(6) 2_767 2_767
C06B C01B C07C 71.0(6) . 2_767
C06B C01B C07C 109.0(6) 2_767 2_767
C07C C01B C07C 180.0 . 2_767
C01B C02B C06B 71.3(8) . 2_767
C01B C02B C07C 76.3(8) . 2_767
C06B C02B C07C 147.1(12) 2_767 2_767
C01B C02B C03B 117.8(9) . .
C06B C02B C03B 170.8(12) 2_767 .
C07C C02B C03B 41.7(7) 2_767 .
C07C C03B C04B 58.5(10) 2_767 .
C07C C03B C02B 65.6(10) 2_767 .
C04B C03B C02B 123.7(11) . .
C07C C04B C03B 45.2(8) 2_767 .
C07C C04B C05B 71.4(10) 2_767 .
C03B C04B C05B 116.3(11) . .
C07C C04B C07D 167.0(13) 2_767 .
C03B C04B C07D 123.0(11) . .
C05B C04B C07D 120.7(11) . .
C06B C05B C04B 122.0(11) . .
C06B C05B C07C 75.0(8) . 2_767
C04B C05B C07C 47.1(7) . 2_767
C02B C06B C05B 168.8(12) 2_767 .
C02B C06B C01B 54.3(7) 2_767 .
C05B C06B C01B 114.6(9) . .
C02B C06B C07C 112.6(9) 2_767 2_767
C05B C06B C07C 56.2(7) . 2_767
C01B C06B C07C 58.4(5) . 2_767
C03B C07C C04B 76.3(12) 2_767 2_767
C03B C07C C02B 72.7(11) 2_767 2_767
C04B C07C C02B 148.4(13) 2_767 2_767
C03B C07C C05B 137.4(13) 2_767 2_767
C04B C07C C05B 61.5(9) 2_767 2_767
C02B C07C C05B 147.6(11) 2_767 2_767
C03B C07C C01B 121.5(12) 2_767 .
C04B C07C C01B 159.5(12) 2_767 .
C02B C07C C01B 49.0(6) 2_767 .
C05B C07C C01B 99.2(8) 2_767 .
C03B C07C C06B 168.2(13) 2_767 2_767
C04B C07C C06B 110.1(10) 2_767 2_767
C02B C07C C06B 99.4(9) 2_767 2_767
C05B C07C C06B 48.7(6) 2_767 2_767
C01B C07C C06B 50.5(5) . 2_767
C007 C07D C04B 163.8(16) . .
C007 C07D C001 49.0(10) . .
C04B C07D C001 116.6(10) . .

loop_
_geom_bond_atom_site_label_1
_geom_bond_atom_site_label_2
_geom_bond_distance
_geom_bond_site_symmetry_2
F1 C93 1.335(4) .
F2 C93 1.326(4) .
F3 C93 1.314(5) .
F4 F4A 0.772(9) .
F4 C94 1.315(8) .
F4A C94 1.349(10) .
F5 C94 1.298(5) .
F6 C94 1.294(5) .
F7 C95 1.319(5) .
F8 C95 1.316(5) .
F9 C95 1.309(5) .
F10 C96 1.355(12) .
F10A C96 1.253(17) .
F10A F11 1.74(2) .
F11 F11A 0.69(3) .
F11 C96 1.311(10) .
F11A C96 1.366(11) .
F12 C96 1.304(16) .
F12A C96 1.38(3) .
F13 C97 1.335(5) .
F14 C97 1.324(5) .
F15 C97 1.320(5) .
F16 F16A 0.842(10) .
F16 C98 1.377(9) .
F16 F18A 1.705(13) .
F16A C98 1.270(8) .
F16A F17 1.516(12) .
F17 F17A 0.895(8) .
F17 C98 1.314(7) .
F17A C98 1.382(8) .
F17A F18 1.666(12) .
F18 F18A 0.678(9) .
F18 C98 1.291(11) .
F18A C98 1.333(10) .
F19 F19A 1.129(8) .
F19 C99 1.380(7) .
F19 F20A 1.468(12) .
F19A C99 1.323(7) .
F19A F21 1.365(10) .
F20 F20A 0.832(9) .
F20 C99 1.351(7) .
F20 F21A 1.665(10) .
F20A C99 1.271(8) .
F21 F21A 0.926(8) .
F21 C99 1.242(7) .
F21A C99 1.394(8) .
F22 C100 1.332(5) .
F23 C100 1.321(4) .
F24 C100 1.316(5) .
F25 C101 1.325(6) .
F26 C101 1.321(6) .
F27 C101 1.321(6) .
F28 C102 1.340(5) .
F29 C102 1.336(4) .
F30 C102 1.334(5) .
F31 C103 1.342(4) .
F32 C103 1.336(4) .
F33 C103 1.326(5) .
F34 C104 1.343(6) .
F35 C104 1.328(5) .
F36 C104 1.319(6) .
F37 C105 1.336(6) .
F38 C105 1.333(5) .
F39 C105 1.329(5) .
F40 C106 1.341(5) .
F41 C106 1.338(4) .
F42 C106 1.321(4) .
C1 C6 1.375(5) .
C1 C2 1.429(5) .
C1 C10 1.526(5) .
C2 C3 1.385(5) .
C2 C13 1.563(5) .
C3 C4 1.439(5) .
C3 C16 1.529(5) .
C4 C5 1.398(5) .
C4 C19 1.460(6) .
C5 C6 1.398(5) .
C5 C22 1.438(5) .
C6 C7 1.554(5) .
C7 C23 1.498(5) .
C7 C8 1.531(5) .
C7 C93 1.557(5) .
C8 C9 1.374(5) .
C8 C26 1.436(5) .
C9 C29 1.409(5) .
C9 C10 1.570(5) .
C10 C11 1.516(5) .
C10 C94 1.551(5) .
C11 C12 1.372(5) .
C11 C30 1.401(5) .
C12 C33 1.415(5) .
C12 C13 1.521(5) .
C13 C14 1.531(5) .
C13 C95 1.560(5) .
C14 C15 1.310(5) .
C14 C34 1.538(5) .
C15 C37 1.529(5) .
C15 C16 1.540(5) .
C16 C17 1.504(5) .
C16 C96 1.541(5) .
C17 C38 1.367(5) .
C17 C18 1.426(5) .
C18 C41 1.401(5) .
C18 C19 1.423(5) .
C19 C20 1.443(5) .
C20 C43 1.446(5) .
C20 C21 1.449(5) .
C21 C22 1.393(5) .
C21 C46 1.438(5) .
C22 C23 1.409(5) .
C23 C24 1.372(5) .
C24 C47 1.395(5) .
C24 C25 1.526(5) .
C25 C49 1.524(5) .
C25 C97 1.541(5) .
C25 C26 1.549(5) .
C26 C27 1.400(5) .
C27 C28 1.429(5) .
C27 C51 1.526(5) .
C28 C29 1.401(5) .
C28 C54 1.477(5) .
C29 C30 1.438(5) .
C30 C31 1.374(5) .
C31 C32 1.401(5) .
C31 C55 1.437(6) .
C32 C33 1.367(5) .
C32 C57 1.511(6) .
C33 C34 1.516(5) .
C34 C35 1.550(6) .
C34 C98 1.555(5) .
C35 C36 1.404(6) .
C35 C58 1.423(6) .
C36 C61 1.420(5) .
C36 C37 1.551(5) .
C37 C38 1.516(6) .
C37 C99 1.555(5) .
C38 C39 1.430(5) .
C39 C40 1.394(6) .
C39 C62 1.425(6) .
C40 C65 1.427(5) .
C40 C41 1.433(5) .
C41 C42 1.400(5) .
C42 C43 1.380(5) .
C42 C66 1.540(5) .
C43 C44 1.444(5) .
C44 C45 1.356(5) .
C44 C68 1.472(5) .
C45 C46 1.425(5) .
C45 C70 1.541(5) .
C46 C47 1.412(5) .
C47 C48 1.466(5) .
C48 C71 1.402(5) .
C48 C49 1.403(5) .
C49 C50 1.365(5) .
C50 C73 1.409(5) .
C50 C51 1.527(5) .
C51 C52 1.539(5) .
C51 C100 1.546(5) .
C52 C74 1.356(6) .
C52 C53 1.412(5) .
C53 C54 1.434(6) .
C53 C77 1.449(5) .
C54 C55 1.395(5) .
C55 C56 1.421(5) .
C56 C78 1.370(6) .
C56 C57 1.563(6) .
C57 C58 1.528(6) .
C57 C101 1.570(6) .
C58 C59 1.377(6) .
C59 C60 1.411(6) .
C59 C79 1.559(6) .
C60 C61 1.405(6) .
C60 C81 1.445(6) .
C61 C62 1.483(6) .
C62 C63 1.410(5) .
C63 C64 1.435(6) .
C63 C82 1.437(5) .
C64 C65 1.349(6) .
C64 C84 1.539(5) .
C65 C66 1.526(5) .
C66 C102 1.527(6) .
C66 C67 1.532(5) .
C67 C68 1.386(5) .
C67 C85 1.413(5) .
C68 C69 1.410(5) .
C69 C87 1.361(5) .
C69 C70 1.526(5) .
C70 C71 1.521(5) .
C70 C103 1.534(5) .
C71 C72 1.399(5) .
C72 C73 1.385(5) .
C72 C88 1.525(5) .
C73 C74 1.473(5) .
C74 C75 1.426(5) .
C75 C76 1.417(5) .
C75 C89 1.423(6) .
C76 C77 1.449(6) .
C76 C92 1.469(5) .
C77 C78 1.439(5) .
C78 C79 1.515(5) .
C79 C80 1.508(6) .
C79 C104 1.541(5) .
C80 C92 1.394(5) .
C80 C81 1.398(6) .
C81 C82 1.373(6) .
C82 C83 1.395(6) .
C83 C91 1.396(5) .
C83 C84 1.547(6) .
C84 C85 1.526(5) .
C84 C105 1.542(5) .
C85 C86 1.394(5) .
C86 C87 1.416(5) .
C86 C90 1.467(6) .
C87 C88 1.534(5) .
C88 C106 1.537(5) .
C88 C89 1.545(5) .
C89 C90 1.368(5) .
C90 C91 1.428(5) .
C91 C92 1.450(6) .
C01 C02 1.320(12) .
C01 C06 1.398(14) .
C01 C07A 1.496(16) .
C01 C01A 1.79(7) .
C02 C03 1.431(13) .
C02 C01A 1.62(7) .
C03 C06A 1.02(2) .
C03 C04 1.413(15) .
C03 C01A 1.73(7) .
C04 C06A 0.87(2) .
C04 C05 1.379(14) .
C04 C07 1.537(15) .
C04 C05A 1.89(3) .
C04 C01A 1.95(6) .
C05 C06 1.411(14) .
C07 C05A 1.21(3) .
C07 C06A 1.70(3) .
C01A C02A 1.31(6) .
C01A C06A 1.81(6) .
C02A C02C 1.37(4) .
C02A C03A 1.42(4) .
C02C C04A 1.44(3) 2_666
C02C C03A 1.73(4) .
C03A C04A 1.41(3) .
C03A C03A 1.43(5) 2_666
C03A C04A 1.60(3) 2_666
C04A C02C 1.44(3) 2_666
C04A C05A 1.45(3) .
C04A C03A 1.60(3) 2_666
C05A C06A 1.57(3) .
C001 C002 1.368(17) .
C001 C006 1.412(17) .
C001 C007 1.507(19) .
C001 C07D 1.984(18) .
C002 C003 1.420(19) .
C003 C004 1.322(17) .
C003 C008 1.48(5) 2_867
C003 C009 1.49(2) .
C004 C009 0.743(17) .
C004 C004 1.09(2) 2_867
C004 C008 1.36(5) 2_867
C004 C005 1.414(18) .
C004 C008 1.58(5) .
C004 C009 1.64(2) 2_867
C004 C005 1.858(18) 2_867
C005 C009 0.863(17) .
C005 C008 0.98(5) .
C005 C006 1.368(18) .
C005 C004 1.858(18) 2_867
C006 C009 1.65(2) .
C007 C07D 1.134(18) .
C008 C004 1.36(5) 2_867
C008 C003 1.48(5) 2_867
C008 C009 1.47(5) .
C009 C004 1.64(2) 2_867
C01B C02B 1.242(11) .
C01B C02B 1.242(11) 2_767
C01B C06B 1.448(10) .
C01B C06B 1.448(10) 2_767
C01B C07C 1.599(11) .
C01B C07C 1.599(11) 2_767
C02B C06B 1.243(14) 2_767
C02B C07C 1.344(15) 2_767
C02B C03B 1.409(15) .
C03B C07C 0.983(14) 2_767
C03B C04B 1.346(16) .
C04B C07C 1.181(15) 2_767
C04B C05B 1.416(16) .
C04B C07D 1.485(18) .
C05B C06B 1.380(15) .
C05B C07C 1.527(16) 2_767
C06B C02B 1.243(14) 2_767
C06B C07C 1.774(16) 2_767
C07C C03B 0.983(14) 2_767
C07C C04B 1.181(15) 2_767
C07C C02B 1.344(15) 2_767
C07C C05B 1.527(16) 2_767
C07C C06B 1.774(16) 2_767
